data_2221009
loop_
_publ_author_name
'Movahedi, Mansoor'
'Hadadzadeh, Hassan'
'Fejfarova, Karla'
'Dusek, Michal'
'Dehno Khalaji, Aliakbar'

_publ_section_title
;
 Bis[4-(2-benzylidenepropylideneamino)phenyl] ether
;
_journal_coeditor_code BT2870
_journal_issue 3
_journal_name_full 'Acta Crystallographica Section E'
_journal_page_first o538
_journal_paper_doi 10.1107/S1600536809005005
_journal_volume 65
_journal_year 2009
_chemical_formula_iupac 'C32 H28 N2 O1'
_chemical_formula_moiety 'C32 H28 N2 O1'
_chemical_formula_sum 'C32 H28 N2 O'
_chemical_formula_weight 456.6
_chemical_name_systematic
;
Bis[4-(2-benzylidenepropylideneamino)phenyl] ether
;
_space_group_IT_number 14
_symmetry_cell_setting monoclinic
_symmetry_space_group_name_Hall '-P 2yn'
_symmetry_space_group_name_H-M 'P 1 21/n 1'
_atom_sites_solution_hydrogens difmap
_atom_sites_solution_primary direct
_atom_sites_solution_secondary difmap
_cell_angle_alpha 90
_cell_angle_beta 90.022(4)
_cell_angle_gamma 90
_cell_formula_units_Z 4
_cell_length_a 7.4737(3)
_cell_length_b 55.929(3)
_cell_length_c 6.0275(3)
_cell_measurement_reflns_used 9034
_cell_measurement_temperature 295
_cell_measurement_theta_max 61.2312
_cell_measurement_theta_min 3.1613
_cell_volume 2519.5(2)
_computing_cell_refinement 'CrysAlis RED (Oxford Diffraction, 2008)'
_computing_data_collection 'CrysAlis CCD (Oxford Diffraction, 2008)'
_computing_data_reduction 'CrysAlis RED (Oxford Diffraction, 2008)'
_computing_molecular_graphics 'DIAMOND (Brandenburg & Putz, 2005)'
_computing_publication_material 'JANA2006 (Pet\<r\'i\<cek <i>et al.</i>,  2008)'
_computing_structure_refinement 'JANA2006 (Pet\<r\'i\<cek <i>et al.</i>,  2008)'
_computing_structure_solution 'SIR2002 (Burla <i>et al.</i>,  2003)'
_diffrn_ambient_temperature 295
_diffrn_detector_area_resol_mean 20.7567
_diffrn_measured_fraction_theta_full 0.99
_diffrn_measured_fraction_theta_max 0.98
_diffrn_measurement_device 'four-cycle diffractometer'
_diffrn_measurement_device_type 'Oxford Diffraction Gemini diffractometer with Atlas CCD detector'
_diffrn_measurement_method 'Rotation method data acquisition using \w'
_diffrn_radiation_monochromator mirrors
_diffrn_radiation_source 'X-ray tube'
_diffrn_radiation_type 'Cu K\a'
_diffrn_radiation_wavelength 1.54184
_diffrn_reflns_av_R_equivalents 0.0161
_diffrn_reflns_av_sigmaI/netI 0.0062
_diffrn_reflns_limit_h_max 8
_diffrn_reflns_limit_h_min -8
_diffrn_reflns_limit_k_max 62
_diffrn_reflns_limit_k_min -62
_diffrn_reflns_limit_l_max 6
_diffrn_reflns_limit_l_min -6
_diffrn_reflns_number 15440
_diffrn_reflns_reduction_process
;
Integration of the CCD images was done by program Crysalis RED
(Oxford Diffraction, 2008). The same program was used for indexing of the
crystal shape and absorption correction.
;
_diffrn_reflns_theta_full 61.2
_diffrn_reflns_theta_max 61.4
_diffrn_reflns_theta_min 3.16
_exptl_absorpt_coefficient_mu 0.563
_exptl_absorpt_correction_T_max 0.99
_exptl_absorpt_correction_T_min 0.682
_exptl_absorpt_correction_type multi-scan
_exptl_absorpt_process_details '(CrysAlis RED; Oxford Diffraction, 2008)'
_exptl_crystal_colour yellow
_exptl_crystal_density_diffrn 1.20333
_exptl_crystal_description plate
_exptl_crystal_F_000 968
_exptl_crystal_size_max 0.51
_exptl_crystal_size_mid 0.38
_exptl_crystal_size_min 0.02
_refine_diff_density_max 0.19
_refine_diff_density_min -0.18
_refine_ls_extinction_method none
_refine_ls_goodness_of_fit_ref 2.32
_refine_ls_hydrogen_treatment constr
_refine_ls_matrix_type full
_refine_ls_number_constraints 112
_refine_ls_number_parameters 317
_refine_ls_number_reflns 3838
_refine_ls_number_restraints 0
_refine_ls_R_factor_all 0.0386
_refine_ls_R_factor_gt 0.0355
_refine_ls_shift/su_max 0.0009
_refine_ls_shift/su_mean 0.0001
_refine_ls_structure_factor_coef Fsqd
_refine_ls_weighting_details 'w = 1/[\s^2^(I)+0.0016I^2^]'
_refine_ls_weighting_scheme sigma
_refine_ls_wR_factor_gt 0.1184
_refine_ls_wR_factor_ref 0.1198
_reflns_number_gt 3428
_reflns_number_total 3838
_reflns_threshold_expression I>3\s(I)
_cod_data_source_file bt2870.cif
_cod_data_source_block I
_cod_original_sg_symbol_H-M 'P 21/n'
_cod_original_formula_sum 'C32 H28 N2 O1'
_cod_database_code 2221009
_cod_database_fobs_code 2221009

loop_
_symmetry_equiv_pos_site_id
_symmetry_equiv_pos_as_xyz
1 x,y,z
2 -x+1/2,y+1/2,-z+1/2
3 -x,-y,-z
4 x+1/2,-y+1/2,z+1/2

loop_
_atom_site_type_symbol
_atom_site_label
_atom_site_fract_x
_atom_site_fract_y
_atom_site_fract_z
_atom_site_U_iso_or_equiv
_atom_site_adp_type
_atom_site_calc_flag
_atom_site_refinement_flags
_atom_site_occupancy
_atom_site_disorder_assembly
_atom_site_disorder_group
O O1 0.41159(19) 0.25020(2) 1.1527(2) 0.0638(4) Uani d . 1 . .
N N1 0.4123(2) 0.33936(3) 0.7401(3) 0.0617(5) Uani d . 1 . .
N N2 0.4264(2) 0.16126(3) 0.7377(3) 0.0623(5) Uani d . 1 . .
C C1 0.4131(2) 0.27183(3) 1.0403(3) 0.0548(5) Uani d . 1 . .
C C2 0.4984(2) 0.29047(3) 1.1464(3) 0.0613(6) Uani d . 1 . .
C C3 0.4970(2) 0.31299(3) 1.0534(3) 0.0635(6) Uani d . 1 . .
C C4 0.4118(2) 0.31709(3) 0.8503(3) 0.0568(5) Uani d . 1 . .
C C5 0.3295(2) 0.29795(3) 0.7467(3) 0.0601(6) Uani d . 1 . .
C C6 0.3268(2) 0.27553(3) 0.8402(3) 0.0616(6) Uani d . 1 . .
C C7 0.4096(2) 0.35875(3) 0.8483(3) 0.0636(6) Uani d . 1 . .
C C8 0.4215(2) 0.38208(3) 0.7420(3) 0.0600(6) Uani d . 1 . .
C C9 0.4227(2) 0.40156(3) 0.8727(3) 0.0639(6) Uani d . 1 . .
C C10 0.4388(2) 0.42689(3) 0.8176(3) 0.0602(6) Uani d . 1 . .
C C11 0.5287(3) 0.43555(4) 0.6318(4) 0.0723(7) Uani d . 1 . .
C C12 0.5396(3) 0.45964(4) 0.5896(4) 0.0859(9) Uani d . 1 . .
C C13 0.4641(3) 0.47591(4) 0.7318(4) 0.0875(9) Uani d . 1 . .
C C14 0.3778(3) 0.46796(4) 0.9185(4) 0.0842(8) Uani d . 1 . .
C C15 0.3661(3) 0.44386(4) 0.9620(4) 0.0712(7) Uani d . 1 . .
C C16 0.4273(3) 0.38214(4) 0.4939(3) 0.0780(8) Uani d . 1 . .
C C17 0.4135(2) 0.22865(3) 1.0395(3) 0.0555(5) Uani d . 1 . .
C C18 0.3308(2) 0.20971(3) 1.1439(3) 0.0613(6) Uani d . 1 . .
C C19 0.3356(2) 0.18727(3) 1.0517(3) 0.0628(6) Uani d . 1 . .
C C20 0.4223(2) 0.18353(3) 0.8484(3) 0.0574(5) Uani d . 1 . .
C C21 0.5012(2) 0.20285(3) 0.7441(3) 0.0606(6) Uani d . 1 . .
C C22 0.5005(2) 0.22525(3) 0.8389(3) 0.0612(6) Uani d . 1 . .
C C23 0.4375(2) 0.14192(4) 0.8456(3) 0.0648(6) Uani d . 1 . .
C C24 0.4369(2) 0.11855(3) 0.7384(3) 0.0609(6) Uani d . 1 . .
C C25 0.4481(2) 0.09907(3) 0.8688(3) 0.0644(6) Uani d . 1 . .
C C26 0.4490(2) 0.07366(3) 0.8136(3) 0.0612(6) Uani d . 1 . .
C C27 0.3678(3) 0.06393(4) 0.6255(4) 0.0716(7) Uani d . 1 . .
C C28 0.3726(3) 0.03972(4) 0.5842(4) 0.0843(8) Uani d . 1 . .
C C29 0.4589(3) 0.02459(4) 0.7274(4) 0.0854(8) Uani d . 1 . .
C C30 0.5381(3) 0.03360(4) 0.9145(4) 0.0862(9) Uani d . 1 . .
C C31 0.5324(3) 0.05778(4) 0.9586(4) 0.0741(7) Uani d . 1 . .
C C32 0.4306(3) 0.11845(4) 0.4907(3) 0.0773(8) Uani d . 1 . .
H H2 0.558692 0.287765 1.284787 0.0735 Uiso d . 1 . .
H H3 0.555012 0.325979 1.128755 0.0762 Uiso d . 1 . .
H H5 0.272697 0.300391 0.605623 0.0721 Uiso d . 1 . .
H H6 0.265779 0.262608 0.76752 0.0739 Uiso d . 1 . .
H H11 0.584073 0.424477 0.531363 0.0868 Uiso d . 1 . .
H H12 0.600738 0.46515 0.459163 0.1031 Uiso d . 1 . .
H H13 0.471712 0.492723 0.700898 0.105 Uiso d . 1 . .
H H14 0.325198 0.479257 1.01914 0.1011 Uiso d . 1 . .
H H15 0.306821 0.438587 1.094548 0.0855 Uiso d . 1 . .
H H18 0.26953 0.212226 1.281899 0.0736 Uiso d . 1 . .
H H19 0.279415 0.174115 1.126614 0.0753 Uiso d . 1 . .
H H21 0.557768 0.200601 0.602612 0.0728 Uiso d . 1 . .
H H22 0.559553 0.238363 0.76685 0.0734 Uiso d . 1 . .
H H27 0.307393 0.074305 0.523036 0.0859 Uiso d . 1 . .
H H28 0.315201 0.033414 0.454239 0.1011 Uiso d . 1 . .
H H29 0.463802 0.00776 0.696717 0.1024 Uiso d . 1 . .
H H30 0.597998 0.023017 1.01551 0.1035 Uiso d . 1 . .
H H31 0.586783 0.063783 1.091686 0.0889 Uiso d . 1 . .
H H7 0.399203 0.358045 1.006914 0.0763 Uiso d . 1 . .
H H9 0.410947 0.398259 1.028338 0.0767 Uiso d . 1 . .
H H23 0.446597 0.142663 1.004279 0.0778 Uiso d . 1 . .
H H25 0.457048 0.102463 1.024492 0.0773 Uiso d . 1 . .
H H16a 0.359347 0.36888 0.438036 0.0936 Uiso d . 1 . .
H H16b 0.37714 0.396808 0.439336 0.0936 Uiso d . 1 . .
H H16c 0.549168 0.380782 0.445248 0.0936 Uiso d . 1 . .
H H32a 0.493257 0.132162 0.434681 0.0927 Uiso d . 1 . .
H H32b 0.486302 0.104148 0.435939 0.0927 Uiso d . 1 . .
H H32c 0.308313 0.118963 0.442292 0.0927 Uiso d . 1 . .

loop_
_atom_site_aniso_label
_atom_site_aniso_U_11
_atom_site_aniso_U_22
_atom_site_aniso_U_33
_atom_site_aniso_U_12
_atom_site_aniso_U_13
_atom_site_aniso_U_23
_atom_site_aniso_type_symbol
O1 0.0715(8) 0.0641(7) 0.0559(7) -0.0001(5) 0.0032(7) 0.0004(6) O
N1 0.0581(8) 0.0672(9) 0.0598(9) -0.0006(6) 0.0011(7) 0.0000(7) N
N2 0.0611(8) 0.0675(9) 0.0585(9) -0.0007(7) 0.0045(7) 0.0004(7) N
C1 0.0445(8) 0.0641(10) 0.0559(9) 0.0018(7) 0.0061(7) -0.0017(8) C
C2 0.0571(9) 0.0713(11) 0.0554(9) 0.0006(8) -0.0064(8) -0.0025(9) C
C3 0.0600(10) 0.0670(11) 0.0634(11) -0.0034(8) -0.0054(8) -0.0080(9) C
C4 0.0503(8) 0.0659(10) 0.0543(9) 0.0003(7) 0.0039(8) -0.0023(8) C
C5 0.0541(9) 0.0719(11) 0.0543(9) 0.0012(7) -0.0042(8) -0.0032(8) C
C6 0.0505(8) 0.0688(11) 0.0655(11) -0.0027(7) -0.0066(8) -0.0065(9) C
C7 0.0698(11) 0.0701(11) 0.0508(9) 0.0010(8) 0.0035(9) 0.0014(9) C
C8 0.0553(9) 0.0703(11) 0.0543(10) 0.0018(8) 0.0024(8) 0.0043(8) C
C9 0.0703(11) 0.0720(11) 0.0495(9) 0.0028(8) 0.0028(8) 0.0042(9) C
C10 0.0555(9) 0.0704(11) 0.0547(10) 0.0015(8) -0.0040(8) 0.0020(8) C
C11 0.0742(11) 0.0766(13) 0.0662(11) 0.0011(9) 0.0119(10) 0.0048(10) C
C12 0.0964(15) 0.0807(14) 0.0807(15) -0.0061(11) 0.0132(12) 0.0151(11) C
C13 0.0925(15) 0.0701(13) 0.1000(17) -0.0013(11) -0.0004(14) 0.0106(12) C
C14 0.0870(14) 0.0745(13) 0.0912(16) 0.0068(10) 0.0064(13) -0.0108(12) C
C15 0.0702(12) 0.0789(13) 0.0645(11) -0.0009(9) 0.0054(9) -0.0040(9) C
C16 0.0973(16) 0.0812(13) 0.0555(11) -0.0032(11) 0.0008(11) 0.0019(9) C
C17 0.0456(8) 0.0639(10) 0.0572(9) 0.0009(7) -0.0010(7) 0.0014(8) C
C18 0.0559(9) 0.0714(11) 0.0568(10) 0.0012(8) 0.0096(8) 0.0040(9) C
C19 0.0580(9) 0.0670(11) 0.0634(11) -0.0028(8) 0.0117(8) 0.0062(9) C
C20 0.0493(8) 0.0668(10) 0.0562(9) 0.0013(7) 0.0027(8) 0.0026(8) C
C21 0.0560(9) 0.0718(11) 0.0541(9) 0.0001(7) 0.0104(8) 0.0029(8) C
C22 0.0539(9) 0.0674(11) 0.0623(10) -0.0032(7) 0.0109(8) 0.0061(8) C
C23 0.0715(11) 0.0708(11) 0.0522(9) 0.0025(8) 0.0015(9) -0.0015(9) C
C24 0.0593(10) 0.0709(11) 0.0524(10) 0.0004(8) 0.0033(8) -0.0021(8) C
C25 0.0706(11) 0.0733(11) 0.0493(9) -0.0008(8) 0.0002(8) -0.0044(9) C
C26 0.0570(9) 0.0723(11) 0.0543(10) -0.0016(8) 0.0022(8) -0.0002(8) C
C27 0.0707(11) 0.0774(12) 0.0667(12) -0.0016(9) -0.0099(10) -0.0022(10) C
C28 0.0925(15) 0.0827(14) 0.0776(14) -0.0149(11) -0.0013(12) -0.0131(12) C
C29 0.0934(15) 0.0725(13) 0.0901(16) -0.0043(11) 0.0137(13) -0.0041(12) C
C30 0.0947(15) 0.0747(13) 0.0892(16) 0.0011(11) -0.0021(13) 0.0167(12) C
C31 0.0793(13) 0.0799(14) 0.0630(11) -0.0062(10) -0.0057(10) 0.0078(10) C
C32 0.0954(15) 0.0798(13) 0.0567(11) -0.0036(11) 0.0032(11) -0.0016(9) C

loop_
_atom_type_symbol
_atom_type_scat_dispersion_real
_atom_type_scat_dispersion_imag
_atom_type_scat_source
C 0.018 0.009 'International Tables Vol C tables 4.2.6.8 and 6.1.1.1'
H 0.000 0.000 'International Tables Vol C tables 4.2.6.8 and 6.1.1.1'
N 0.031 0.018 'International Tables Vol C tables 4.2.6.8 and 6.1.1.1'
O 0.049 0.032 'International Tables Vol C tables 4.2.6.8 and 6.1.1.1'

loop_
_geom_angle_atom_site_label_1
_geom_angle_atom_site_label_2
_geom_angle_atom_site_label_3
_geom_angle_site_symmetry_1
_geom_angle_site_symmetry_2
_geom_angle_site_symmetry_3
_geom_angle
_geom_angle_publ_flag
C1 O1 C17 . . . 121.25(14) ?
C4 N1 C7 . . . 120.89(16) ?
C20 N2 C23 . . . 120.83(16) ?
O1 C1 C2 . . . 115.92(15) ?
O1 C1 C6 . . . 123.52(15) ?
C2 C1 C6 . . . 120.45(16) ?
C1 C2 C3 . . . 119.92(17) ?
C1 C2 H2 . . . 120.0388 ?
C3 C2 H2 . . . 120.0374 ?
C2 C3 C4 . . . 120.58(17) ?
C2 C3 H3 . . . 119.7093 ?
C4 C3 H3 . . . 119.7097 ?
N1 C4 C3 . . . 123.73(15) ?
N1 C4 C5 . . . 118.11(16) ?
C3 C4 C5 . . . 118.09(16) ?
C4 C5 C6 . . . 121.81(17) ?
C4 C5 H5 . . . 119.0935 ?
C6 C5 H5 . . . 119.0919 ?
C1 C6 C5 . . . 119.12(16) ?
C1 C6 H6 . . . 120.4391 ?
C5 C6 H6 . . . 120.4404 ?
N1 C7 C8 . . . 122.68(17) ?
N1 C7 H7 . . . 118.6563 ?
C8 C7 H7 . . . 118.6616 ?
C7 C8 C9 . . . 117.94(17) ?
C7 C8 C16 . . . 116.35(16) ?
C9 C8 C16 . . . 125.70(17) ?
C8 C9 C10 . . . 130.80(17) ?
C8 C9 H9 . . . 114.598 ?
C10 C9 H9 . . . 114.6038 ?
C9 C10 C11 . . . 124.07(17) ?
C9 C10 C15 . . . 119.02(17) ?
C11 C10 C15 . . . 116.87(18) ?
C10 C11 C12 . . . 121.3(2) ?
C10 C11 H11 . . . 119.3764 ?
C12 C11 H11 . . . 119.3736 ?
C11 C12 C13 . . . 120.7(2) ?
C11 C12 H12 . . . 119.6501 ?
C13 C12 H12 . . . 119.6503 ?
C12 C13 C14 . . . 119.4(2) ?
C12 C13 H13 . . . 120.2841 ?
C14 C13 H13 . . . 120.2831 ?
C13 C14 C15 . . . 120.3(2) ?
C13 C14 H14 . . . 119.8703 ?
C15 C14 H14 . . . 119.8702 ?
C10 C15 C14 . . . 121.5(2) ?
C10 C15 H15 . . . 119.2735 ?
C14 C15 H15 . . . 119.2764 ?
C8 C16 H16a . . . 109.4718 ?
C8 C16 H16b . . . 109.4708 ?
C8 C16 H16c . . . 109.4712 ?
H16a C16 H16b . . . 109.4705 ?
H16a C16 H16c . . . 109.4723 ?
H16b C16 H16c . . . 109.4707 ?
O1 C17 C18 . . . 116.07(16) ?
O1 C17 C22 . . . 123.64(15) ?
C18 C17 C22 . . . 120.20(16) ?
C17 C18 C19 . . . 120.40(17) ?
C17 C18 H18 . . . 119.7986 ?
C19 C18 H18 . . . 119.8003 ?
C18 C19 C20 . . . 120.14(16) ?
C18 C19 H19 . . . 119.9296 ?
C20 C19 H19 . . . 119.9325 ?
N2 C20 C19 . . . 123.66(15) ?
N2 C20 C21 . . . 117.67(16) ?
C19 C20 C21 . . . 118.60(16) ?
C20 C21 C22 . . . 121.35(17) ?
C20 C21 H21 . . . 119.326 ?
C22 C21 H21 . . . 119.3271 ?
C17 C22 C21 . . . 119.28(16) ?
C17 C22 H22 . . . 120.3631 ?
C20 C22 H22 . . . 149.7198 ?
N2 C23 C24 . . . 122.61(18) ?
N2 C23 H23 . . . 118.6934 ?
C24 C23 H23 . . . 118.6931 ?
C23 C24 C25 . . . 117.85(17) ?
C23 C24 C32 . . . 116.50(16) ?
C25 C24 C32 . . . 125.61(17) ?
C24 C25 C26 . . . 130.95(17) ?
C24 C25 H25 . . . 114.5252 ?
C26 C25 H25 . . . 114.5237 ?
C25 C26 C27 . . . 124.25(17) ?
C25 C26 C31 . . . 118.67(17) ?
C27 C26 C31 . . . 117.06(18) ?
C26 C27 C28 . . . 121.3(2) ?
C26 C27 H27 . . . 119.375 ?
C28 C27 H27 . . . 119.3729 ?
C27 C28 C29 . . . 120.4(2) ?
C27 C28 H28 . . . 119.8062 ?
C29 C28 H28 . . . 119.8072 ?
C28 C29 C30 . . . 119.7(2) ?
C28 C29 H29 . . . 120.1738 ?
C30 C29 H29 . . . 120.1722 ?
C29 C30 C31 . . . 120.4(2) ?
C29 C30 H30 . . . 119.7998 ?
C31 C30 H30 . . . 119.7949 ?
C26 C31 C30 . . . 121.2(2) ?
C26 C31 H31 . . . 119.3916 ?
C30 C31 H31 . . . 119.3905 ?
C24 C32 H32a . . . 109.4703 ?
C24 C32 H32b . . . 109.4721 ?
C24 C32 H32c . . . 109.4709 ?
H32a C32 H32b . . . 109.4716 ?
H32a C32 H32c . . . 109.4711 ?
H32b C32 H32c . . . 109.4713 ?

loop_
_geom_bond_atom_site_label_1
_geom_bond_atom_site_label_2
_geom_bond_site_symmetry_1
_geom_bond_site_symmetry_2
_geom_bond_distance
_geom_bond_publ_flag
O1 C1 . . 1.386(2) no
O1 C17 . . 1.385(2) no
N1 C4 . . 1.412(2) no
N1 C7 . . 1.266(2) no
N2 C20 . . 1.414(2) no
N2 C23 . . 1.264(2) no
C1 C2 . . 1.379(2) no
C1 C6 . . 1.384(3) no
C2 C3 . . 1.379(3) no
C2 H2 . . 0.96 no
C3 C4 . . 1.398(3) no
C3 H3 . . 0.96 no
C4 C5 . . 1.384(2) no
C5 C6 . . 1.375(3) no
C5 H5 . . 0.96 no
C6 H6 . . 0.96 no
C7 C8 . . 1.456(3) no
C7 H7 . . 0.96 no
C8 C9 . . 1.345(3) no
C8 C16 . . 1.496(3) no
C9 C10 . . 1.460(3) no
C9 H9 . . 0.96 no
C10 C11 . . 1.393(3) no
C10 C15 . . 1.398(3) no
C11 C12 . . 1.374(3) no
C11 H11 . . 0.96 no
C12 C13 . . 1.372(3) no
C12 H12 . . 0.96 no
C13 C14 . . 1.372(4) no
C13 H13 . . 0.96 no
C14 C15 . . 1.376(3) no
C14 H14 . . 0.96 no
C15 H15 . . 0.96 no
C16 H16a . . 0.96 no
C16 H16b . . 0.96 no
C16 H16c . . 0.96 no
C17 C18 . . 1.378(2) no
C17 C22 . . 1.386(3) no
C18 C19 . . 1.373(3) no
C18 H18 . . 0.96 no
C19 C20 . . 1.402(3) no
C19 H19 . . 0.96 no
C20 C21 . . 1.383(3) no
C21 C22 . . 1.377(3) no
C21 H21 . . 0.96 no
C22 H22 . . 0.96 no
C23 C24 . . 1.458(3) no
C23 H23 . . 0.96 no
C24 C25 . . 1.346(3) no
C24 C32 . . 1.494(3) no
C25 C26 . . 1.459(3) no
C25 H25 . . 0.96 no
C26 C27 . . 1.396(3) no
C26 C31 . . 1.393(3) no
C27 C28 . . 1.377(3) no
C27 H27 . . 0.96 no
C28 C29 . . 1.370(3) no
C28 H28 . . 0.96 no
C29 C30 . . 1.370(4) no
C29 H29 . . 0.96 no
C30 C31 . . 1.379(3) no
C30 H30 . . 0.96 no
C31 H31 . . 0.96 no
C32 H32a . . 0.96 no
C32 H32b . . 0.96 no
C32 H32c . . 0.96 no

loop_
_geom_hbond_atom_site_label_D
_geom_hbond_atom_site_label_H
_geom_hbond_atom_site_label_A
_geom_hbond_site_symmetry_D
_geom_hbond_site_symmetry_H
_geom_hbond_site_symmetry_A
_geom_hbond_distance_DH
_geom_hbond_distance_HA
_geom_hbond_distance_DA
_geom_hbond_angle_DHA
_geom_hbond_publ_flag
? ? ? ? ? ? ? ? ? ? ?

loop_
_geom_torsion_atom_site_label_1
_geom_torsion_atom_site_label_2
_geom_torsion_atom_site_label_3
_geom_torsion_atom_site_label_4
_geom_torsion_site_symmetry_1
_geom_torsion_site_symmetry_2
_geom_torsion_site_symmetry_3
_geom_torsion_site_symmetry_4
_geom_torsion
_geom_torsion_publ_flag
? ? ? ? ? ? ? ? ? ?

loop_
_cod_related_entry_id
_cod_related_entry_database
_cod_related_entry_code
1 ChemSpider 24741738
